data_2009905
loop_
_publ_author_name
'Irngartinger, H.'
'Lichenth\"aler, J.'

_publ_section_title
;
 Three tetramethylketals of 2,5-distyryl-[1,4]benzoquinones
;
_journal_issue 7
_journal_name_full 'Acta Crystallographica Section C'
_journal_page_first 1154
_journal_page_last 1156
_journal_paper_doi 10.1107/S0108270193011503
_journal_volume 50
_journal_year 1994
_chemical_formula_sum 'C28 H32 O4'
_chemical_formula_weight 432
_symmetry_cell_setting monoclinic
_symmetry_space_group_name_H-M 'P 1 21/c 1'
_atom_type_scat_source IntTabIV
_cell_angle_alpha 90.
_cell_angle_beta 112.18(2)
_cell_angle_gamma 90.
_cell_formula_units_Z 2
_cell_length_a 11.529(2)
_cell_length_b 11.867(2)
_cell_length_c 9.592(2)
_cell_measurement_reflns_used 49
_cell_measurement_temperature 293
_cell_measurement_theta_max 18.04
_cell_measurement_theta_min 9.98
_cell_volume 1215.2(4)
_diffrn_measurement_device 'Enraf-Nonius CAD-4'
_diffrn_measurement_method \w/2\q
_diffrn_radiation_type MoK\a
_diffrn_radiation_wavelength 0.7107
_diffrn_reflns_av_R_equivalents 0.11
_diffrn_reflns_limit_h_max 15
_diffrn_reflns_limit_h_min 0
_diffrn_reflns_limit_k_max 15
_diffrn_reflns_limit_k_min 0
_diffrn_reflns_limit_l_max 12
_diffrn_reflns_limit_l_min -12
_diffrn_reflns_number 3136
_diffrn_reflns_theta_max 28
_diffrn_standards_decay_% 17.7
_diffrn_standards_interval_time 60
_diffrn_standards_number 3
_exptl_absorpt_coefficient_mu 0.076
_exptl_absorpt_correction_type none
_exptl_crystal_colour colourless
_exptl_crystal_density_diffrn 1.18
_exptl_crystal_description platelets
_exptl_crystal_size_max 0.5
_exptl_crystal_size_mid 0.45
_exptl_crystal_size_min 0.2
_refine_diff_density_max 0.28
_refine_diff_density_min -0.10
_refine_ls_extinction_method none
_refine_ls_goodness_of_fit_obs 2.30
_refine_ls_hydrogen_treatment refall
_refine_ls_number_parameters 173
_refine_ls_number_reflns 1192
_refine_ls_R_factor_obs 0.051
_refine_ls_shift/esd_max 0.01
_refine_ls_structure_factor_coef Fsqd
_refine_ls_weighting_details 'w = 1/[\s(F~o~)^2^]'
_refine_ls_weighting_scheme calc
_refine_ls_wR_factor_obs 0.059
_reflns_number_observed 1192
_reflns_number_total 2919
_reflns_observed_criterion I>2.5\s(I)
_cod_data_source_file se1044.cif
_cod_data_source_block se1044_structure_3_of_3
_cod_depositor_comments
;
The following automatic conversions were performed:

'_refine_ls_weighting_scheme' value '1/[\s(F~o~)^2^]' was changed to
'calc'. New tag '_refine_ls_weighting_details' was created. The value
of the new tag was set to 'w = 1/[\s(F~o~)^2^]'.

Automatic conversion script
Id: cif_fix_values 3143 2015-03-26 13:38:13Z robertas 

The authors quote the space group as P 21/n but this yields and chemically
unreasonable polymeric structure, putting it as P 21/c generates the monomeric
species described in the original paper. Hence, we think that the group is
indeed P 21/c

miguel
;
_cod_original_cell_volume 1215.2(8)
_cod_original_sg_symbol_H-M 'P 21/n'
_cod_database_code 2009905

loop_
_atom_site_label
_atom_site_fract_x
_atom_site_fract_y
_atom_site_fract_z
_atom_site_U_iso_or_equiv
O1 .0120(2) -.2094(2) 1.0715(2) .0740(10)
O2 .1189(2) -.0920(2) 1.2647(2) .0680(10)
C1 .0795(2) .0367(2) .9226(3) .0520(10)
C2 .1165(2) -.0472(3) 1.0209(3) .0590(10)
C3 .0440(2) -.0946(2) 1.1077(3) .0560(10)
C4 .1530(2) .0823(3) .8381(3) .0590(10)
C5 .2536(2) .0379(3) .8305(3) .0600(10)
C6 .3325(2) .0831(2) .7524(3) .0520(10)
C7 .3049(2) .1814(2) .6680(3) .0600(10)
C8 .3829(2) .2204(2) .5995(3) .0590(10)
C9 .4901(2) .1632(2) .6105(3) .0520(10)
C10 .5168(2) .0658(3) .6939(3) .0660(10)
C11 .4395(2) .0260(3) .7636(3) .0660(10)
C12 .1097(3) -.2854(3) 1.0896(4) .102(2)
C13 .1500(3) .0178(3) 1.3261(4) .084(2)
C14 .5738(3) .2063(3) .5322(3) .075(2)
H2 .197(2) -.083(2) 1.045(2) .0050(10)
H4 .123(3) .147(3) .778(3) .0100(10)

loop_
_geom_bond_atom_site_label_1
_geom_bond_atom_site_label_2
_geom_bond_distance
_geom_bond_publ_flag
C1 C2 1.326(4) yes
C1 C3' 1.507(4) yes
C2 C3 1.495(5) yes
C1 C4 1.479(4) yes
C4 C5 1.300(4) yes
C5 C6 1.480(4) yes
O1 C3 1.419(4) yes
O2 C3 1.426(3) yes
O1 C12 1.402(4) yes
O2 C13 1.418(4) yes
C6 C7 1.386(4) no
C6 C11 1.376(4) no
C7 C8 1.379(5) no
C8 C9 1.378(4) no
C9 C10 1.373(4) no
C9 C14 1.518(5) no
C10 C11 1.383(5) no
C2 H2 0.96(2) no
C4 H4 0.95(3) no
C5 H5 0.96(2) no
C7 H7 0.87(2) no
C8 H8 0.90(2) no
C10 H10 0.92(3) no
C11 H11 0.98(3) no
C12 H12A 1.00 no
C12 H12C 0.92 no
C12 H12B 0.96 no
C13 H13A 0.94 no
C13 H13B 0.95 no
C13 H13C 0.96 no
C14 H14C 0.90 no
C14 H14A 0.83 no
C14 H14B 0.83 no
